data_7046401
loop_
_publ_author_name
'Krieck, Sven'
'Sch\"uler, Philipp'
'G\"orls, Helmar'
'Westerhausen, Matthias'

_publ_section_title
;
 Straightforward synthesis of rubidium bis(trimethylsilyl)amide and
 complexes of the alkali metal bis(trimethylsilyl)amides with weakly
 coordinating 2,2,5,5-tetramethyltetrahydrofuran.
;
_journal_issue 36
_journal_name_full 'Dalton transactions (Cambridge, England : 2003)'
_journal_page_first 12562
_journal_page_last 12569
_journal_paper_doi 10.1039/c8dt01539b
_journal_volume 47
_journal_year 2018
_chemical_formula_moiety 'C28 H68 Cs2 N2 O2 Si4'
_chemical_formula_sum 'C28 H68 Cs2 N2 O2 Si4'
_chemical_formula_weight 843.02
_space_group_IT_number 14
_space_group_name_Hall '-P 2yn'
_space_group_name_H-M_alt 'P 1 21/n 1'
_symmetry_cell_setting monoclinic
_symmetry_space_group_name_Hall '-P 2yn'
_symmetry_space_group_name_H-M 'P 1 21/n 1'
_atom_sites_solution_hydrogens geom
_atom_sites_solution_primary direct
_atom_sites_solution_secondary difmap
_audit_creation_method SHELXL-97
_audit_update_record
;
2018-04-18 deposited with the CCDC.
2018-05-18 downloaded from the CCDC.
;
_cell_angle_alpha 90
_cell_angle_beta 111.177(2)
_cell_angle_gamma 90
_cell_formula_units_Z 2
_cell_length_a 12.4061(4)
_cell_length_b 12.8719(4)
_cell_length_c 14.4174(4)
_cell_measurement_reflns_used 21521
_cell_measurement_temperature 133(2)
_cell_measurement_theta_max 27.48
_cell_measurement_theta_min 2.37
_cell_volume 2146.84(12)
_computing_cell_refinement DENZO
_computing_data_collection COLLECT
_computing_data_reduction DENZO
_computing_molecular_graphics SHELXTL/PC
_computing_publication_material SHELXL-97
_computing_structure_refinement 'SHELXL-97 (Sheldrick, 2008)'
_computing_structure_solution 'SHELXS-97 (Sheldrick, 2008)'
_diffrn_ambient_temperature 133(2)
_diffrn_measured_fraction_theta_full 0.997
_diffrn_measured_fraction_theta_max 0.997
_diffrn_measurement_device_type KappaCCD
_diffrn_measurement_method 'phi- + omega-scan'
_diffrn_radiation_monochromator graphite
_diffrn_radiation_source 'fine-focus sealed tube'
_diffrn_radiation_type MoK\a
_diffrn_radiation_wavelength 0.71073
_diffrn_reflns_av_R_equivalents 0.0285
_diffrn_reflns_av_sigmaI/netI 0.0239
_diffrn_reflns_limit_h_max 16
_diffrn_reflns_limit_h_min -14
_diffrn_reflns_limit_k_max 16
_diffrn_reflns_limit_k_min -16
_diffrn_reflns_limit_l_max 18
_diffrn_reflns_limit_l_min -18
_diffrn_reflns_number 21521
_diffrn_reflns_theta_full 27.48
_diffrn_reflns_theta_max 27.48
_diffrn_reflns_theta_min 2.37
_exptl_absorpt_coefficient_mu 1.832
_exptl_absorpt_correction_T_max 0.7456
_exptl_absorpt_correction_T_min 0.6729
_exptl_absorpt_correction_type multi-scan
_exptl_absorpt_process_details 'SADABS, Bruker-AXS, 2002'
_exptl_crystal_colour colourless
_exptl_crystal_density_diffrn 1.304
_exptl_crystal_density_method 'not measured'
_exptl_crystal_description prism
_exptl_crystal_F_000 864
_exptl_crystal_size_max 0.112
_exptl_crystal_size_mid 0.100
_exptl_crystal_size_min 0.088
_refine_diff_density_max 0.376
_refine_diff_density_min -0.406
_refine_diff_density_rms 0.071
_refine_ls_extinction_method none
_refine_ls_goodness_of_fit_ref 1.113
_refine_ls_hydrogen_treatment constr
_refine_ls_matrix_type full
_refine_ls_number_parameters 199
_refine_ls_number_reflns 4894
_refine_ls_number_restraints 0
_refine_ls_restrained_S_all 1.113
_refine_ls_R_factor_all 0.0256
_refine_ls_R_factor_gt 0.0225
_refine_ls_shift/su_max 0.001
_refine_ls_shift/su_mean 0.000
_refine_ls_structure_factor_coef Fsqd
_refine_ls_weighting_details 'calc w=1/[\s^2^(Fo^2^)+(0.0085P)^2^+1.9590P] where P=(Fo^2^+2Fc^2^)/3'
_refine_ls_weighting_scheme calc
_refine_ls_wR_factor_gt 0.0470
_refine_ls_wR_factor_ref 0.0484
_reflns_number_gt 4545
_reflns_number_total 4894
_reflns_threshold_expression >2sigma(I)
_cod_data_source_file c8dt01539b2.cif
_cod_data_source_block FO6536
_cod_depositor_comments 'Adding full bibliography for 7046399--7046403.cif.'
_cod_original_cell_volume 2146.84(11)
_cod_original_sg_symbol_H-M 'P 21/n'
_cod_database_code 7046401

loop_
_symmetry_equiv_pos_as_xyz
'x, y, z'
'-x+1/2, y+1/2, -z+1/2'
'-x, -y, -z'
'x-1/2, -y-1/2, z-1/2'

loop_
_atom_site_label
_atom_site_type_symbol
_atom_site_fract_x
_atom_site_fract_y
_atom_site_fract_z
_atom_site_U_iso_or_equiv
_atom_site_adp_type
_atom_site_occupancy
_atom_site_symmetry_multiplicity
_atom_site_calc_flag
_atom_site_refinement_flags
_atom_site_disorder_assembly
_atom_site_disorder_group
Cs1 Cs 0.631031(10) 0.385521(9) 0.507403(9) 0.02004(4) Uani 1 1 d . . .
Si1 Si 0.31718(5) 0.30594(4) 0.49454(4) 0.02055(12) Uani 1 1 d . . .
Si2 Si 0.31932(5) 0.39543(4) 0.30131(4) 0.01856(11) Uani 1 1 d . . .
O1 O 0.74657(13) 0.21457(12) 0.42352(13) 0.0330(4) Uani 1 1 d . A .
N1 N 0.37171(14) 0.37574(12) 0.42420(12) 0.0197(3) Uani 1 1 d . . .
C1 C 0.4329(2) 0.24115(17) 0.60209(17) 0.0307(5) Uani 1 1 d . . .
H1A H 0.4832 0.2942 0.6451 0.046 Uiso 1 1 calc R . .
H1B H 0.4790 0.1952 0.5767 0.046 Uiso 1 1 calc R . .
H1C H 0.3968 0.2003 0.6404 0.046 Uiso 1 1 calc R . .
C2 C 0.2335(2) 0.38761(17) 0.55509(19) 0.0325(5) Uani 1 1 d . . .
H2A H 0.2865 0.4352 0.6032 0.049 Uiso 1 1 calc R . .
H2B H 0.1966 0.3421 0.5893 0.049 Uiso 1 1 calc R . .
H2C H 0.1741 0.4277 0.5040 0.049 Uiso 1 1 calc R . .
C3 C 0.2158(2) 0.19748(17) 0.42862(18) 0.0322(5) Uani 1 1 d . . .
H3A H 0.2557 0.1499 0.3986 0.048 Uiso 1 1 calc R . .
H3B H 0.1479 0.2268 0.3765 0.048 Uiso 1 1 calc R . .
H3C H 0.1914 0.1595 0.4766 0.048 Uiso 1 1 calc R . .
C4 C 0.4277(2) 0.46911(18) 0.26160(16) 0.0304(5) Uani 1 1 d . . .
H4A H 0.4945 0.4245 0.2696 0.046 Uiso 1 1 calc R . .
H4B H 0.4532 0.5313 0.3030 0.046 Uiso 1 1 calc R . .
H4C H 0.3914 0.4896 0.1917 0.046 Uiso 1 1 calc R . .
C5 C 0.28481(19) 0.27596(16) 0.22030(16) 0.0260(4) Uani 1 1 d . . .
H5A H 0.2166 0.2415 0.2252 0.039 Uiso 1 1 calc R . .
H5B H 0.3508 0.2282 0.2425 0.039 Uiso 1 1 calc R . .
H5C H 0.2691 0.2960 0.1511 0.039 Uiso 1 1 calc R . .
C6 C 0.17971(19) 0.47159(17) 0.25469(17) 0.0314(5) Uani 1 1 d . . .
H6A H 0.1205 0.4348 0.2721 0.047 Uiso 1 1 calc R . .
H6B H 0.1539 0.4789 0.1823 0.047 Uiso 1 1 calc R . .
H6C H 0.1923 0.5406 0.2855 0.047 Uiso 1 1 calc R . .
C7 C 0.8636(2) 0.21986(19) 0.42260(19) 0.0356(6) Uani 1 1 d . . .
C11 C 0.9534(9) 0.1989(16) 0.5330(7) 0.055(3) Uani 0.63(3) 1 d P A 1
H11A H 1.0325 0.2023 0.5334 0.083 Uiso 0.63(3) 1 calc PR A 1
H11B H 0.9393 0.1299 0.5550 0.083 Uiso 0.63(3) 1 calc PR A 1
H11C H 0.9433 0.2517 0.5781 0.083 Uiso 0.63(3) 1 calc PR A 1
C12 C 0.8884(13) 0.3234(9) 0.3872(16) 0.063(3) Uani 0.63(3) 1 d P A 1
H12A H 0.9676 0.3240 0.3876 0.095 Uiso 0.63(3) 1 calc PR A 1
H12B H 0.8800 0.3781 0.4313 0.095 Uiso 0.63(3) 1 calc PR A 1
H12C H 0.8340 0.3359 0.3194 0.095 Uiso 0.63(3) 1 calc PR A 1
C11A C 0.9314(16) 0.2432(19) 0.5191(15) 0.049(4) Uani 0.37(3) 1 d P A 2
H11D H 1.0124 0.2482 0.5249 0.074 Uiso 0.37(3) 1 calc PR A 2
H11E H 0.9235 0.1884 0.5634 0.074 Uiso 0.37(3) 1 calc PR A 2
H11F H 0.9067 0.3097 0.5380 0.074 Uiso 0.37(3) 1 calc PR A 2
C12A C 0.851(2) 0.3166(17) 0.3501(18) 0.058(4) Uani 0.37(3) 1 d P A 2
H12D H 0.8020 0.2970 0.2822 0.088 Uiso 0.37(3) 1 calc PR A 2
H12E H 0.9273 0.3374 0.3514 0.088 Uiso 0.37(3) 1 calc PR A 2
H12F H 0.8150 0.3748 0.3722 0.088 Uiso 0.37(3) 1 calc PR A 2
C8 C 0.8737(2) 0.1274(2) 0.3621(2) 0.0438(7) Uani 1 1 d . A .
H8A H 0.9530 0.0985 0.3875 0.053 Uiso 1 1 calc R . .
H8B H 0.8527 0.1460 0.2911 0.053 Uiso 1 1 calc R . .
C9 C 0.7880(2) 0.0514(2) 0.3761(3) 0.0579(9) Uani 1 1 d . . .
H9A H 0.8230 0.0120 0.4388 0.070 Uiso 1 1 calc R A .
H9B H 0.7607 0.0018 0.3199 0.070 Uiso 1 1 calc R . .
C10 C 0.6893(2) 0.11926(18) 0.37971(18) 0.0306(5) Uani 1 1 d . A .
C13 C 0.6037(3) 0.1428(4) 0.2769(2) 0.0774(12) Uani 1 1 d . . .
H13A H 0.5467 0.1932 0.2816 0.116 Uiso 1 1 calc R A .
H13B H 0.5642 0.0787 0.2462 0.116 Uiso 1 1 calc R . .
H13C H 0.6446 0.1718 0.2360 0.116 Uiso 1 1 calc R . .
C14 C 0.6277(3) 0.0769(2) 0.4451(2) 0.0488(7) Uani 1 1 d . . .
H14A H 0.6837 0.0662 0.5126 0.073 Uiso 1 1 calc R A .
H14B H 0.5910 0.0106 0.4180 0.073 Uiso 1 1 calc R . .
H14C H 0.5686 0.1265 0.4469 0.073 Uiso 1 1 calc R . .

loop_
_atom_site_aniso_label
_atom_site_aniso_U_11
_atom_site_aniso_U_22
_atom_site_aniso_U_33
_atom_site_aniso_U_23
_atom_site_aniso_U_13
_atom_site_aniso_U_12
Cs1 0.01841(7) 0.01726(6) 0.02235(7) -0.00109(5) 0.00483(5) 0.00141(4)
Si1 0.0209(3) 0.0180(3) 0.0226(3) 0.0003(2) 0.0077(2) -0.0029(2)
Si2 0.0186(3) 0.0156(2) 0.0188(3) -0.0014(2) 0.0035(2) -0.0009(2)
O1 0.0307(8) 0.0284(8) 0.0477(10) -0.0097(7) 0.0236(8) -0.0038(7)
N1 0.0180(8) 0.0189(8) 0.0206(9) -0.0020(6) 0.0048(7) -0.0029(6)
C1 0.0329(12) 0.0277(11) 0.0292(12) 0.0056(9) 0.0086(10) -0.0021(9)
C2 0.0343(12) 0.0314(12) 0.0391(14) -0.0025(10) 0.0221(11) -0.0039(10)
C3 0.0328(12) 0.0277(11) 0.0375(13) -0.0025(10) 0.0145(11) -0.0112(9)
C4 0.0358(12) 0.0308(11) 0.0237(11) 0.0010(9) 0.0098(10) -0.0092(9)
C5 0.0276(11) 0.0240(10) 0.0249(11) -0.0058(8) 0.0078(9) -0.0027(8)
C6 0.0285(11) 0.0263(11) 0.0305(12) -0.0032(9) -0.0001(9) 0.0058(9)
C7 0.0329(12) 0.0375(13) 0.0457(15) -0.0119(11) 0.0251(12) -0.0093(10)
C11 0.023(3) 0.110(9) 0.029(3) -0.013(4) 0.006(3) -0.008(4)
C12 0.050(6) 0.035(3) 0.124(11) 0.007(5) 0.055(7) -0.002(4)
C11A 0.022(6) 0.074(9) 0.052(7) -0.010(7) 0.013(5) -0.008(5)
C12A 0.048(9) 0.064(8) 0.083(11) 0.004(7) 0.048(8) -0.019(7)
C8 0.0295(12) 0.0470(15) 0.0575(18) -0.0177(13) 0.0188(12) 0.0027(11)
C9 0.0464(16) 0.0333(14) 0.099(3) -0.0241(15) 0.0325(17) -0.0048(12)
C10 0.0264(11) 0.0349(12) 0.0308(12) -0.0099(9) 0.0105(10) -0.0056(9)
C13 0.0376(16) 0.152(4) 0.0353(17) 0.002(2) 0.0045(14) -0.016(2)
C14 0.0563(17) 0.0466(15) 0.0501(17) -0.0109(13) 0.0273(14) -0.0232(14)

loop_
_atom_type_symbol
_atom_type_description
_atom_type_scat_dispersion_real
_atom_type_scat_dispersion_imag
_atom_type_scat_source
C C 0.0033 0.0016 'International Tables Vol C Tables 4.2.6.8 and 6.1.1.4'
H H 0.0000 0.0000 'International Tables Vol C Tables 4.2.6.8 and 6.1.1.4'
N N 0.0061 0.0033 'International Tables Vol C Tables 4.2.6.8 and 6.1.1.4'
O O 0.0106 0.0060 'International Tables Vol C Tables 4.2.6.8 and 6.1.1.4'
Si Si 0.0817 0.0704 'International Tables Vol C Tables 4.2.6.8 and 6.1.1.4'
Cs Cs -0.3680 2.1192 'International Tables Vol C Tables 4.2.6.8 and 6.1.1.4'

loop_
_geom_angle_atom_site_label_1
_geom_angle_atom_site_label_2
_geom_angle_atom_site_label_3
_geom_angle
_geom_angle_site_symmetry_1
_geom_angle_site_symmetry_3
N1 Cs1 O1 113.20(4) . .
N1 Cs1 N1 91.94(4) . 3_666
O1 Cs1 N1 148.36(4) . 3_666
N1 Cs1 Si2 100.88(3) . 3_666
O1 Cs1 Si2 145.64(3) . 3_666
N1 Cs1 Si2 25.58(3) 3_666 3_666
N1 Cs1 Si2 23.26(3) . .
O1 Cs1 Si2 101.25(3) . .
N1 Cs1 Si2 94.80(3) 3_666 .
Si2 Cs1 Si2 112.193(9) 3_666 .
N1 Cs1 Si1 22.81(3) . .
O1 Cs1 Si1 112.52(3) . .
N1 Cs1 Si1 98.14(3) 3_666 .
Si2 Cs1 Si1 97.094(12) 3_666 .
Si2 Cs1 Si1 44.992(12) . .
N1 Cs1 Si1 100.91(3) . 3_666
O1 Cs1 Si1 126.88(3) . 3_666
N1 Cs1 Si1 23.51(3) 3_666 3_666
Si2 Cs1 Si1 45.166(12) 3_666 3_666
Si2 Cs1 Si1 94.504(11) . 3_666
Si1 Cs1 Si1 114.275(9) . 3_666
N1 Cs1 Cs1 48.14(3) . 3_666
O1 Cs1 Cs1 155.14(3) . 3_666
N1 Cs1 Cs1 43.80(3) 3_666 3_666
Si2 Cs1 Cs1 57.212(9) 3_666 3_666
Si2 Cs1 Cs1 54.981(8) . 3_666
Si1 Cs1 Cs1 57.800(8) . 3_666
Si1 Cs1 Cs1 56.474(8) 3_666 3_666
N1 Si1 C1 112.47(9) . .
N1 Si1 C3 115.72(10) . .
C1 Si1 C3 104.93(11) . .
N1 Si1 C2 112.97(9) . .
C1 Si1 C2 104.33(11) . .
C3 Si1 C2 105.40(11) . .
N1 Si1 Cs1 44.20(6) . .
C1 Si1 Cs1 68.44(7) . .
C3 Si1 Cs1 132.70(8) . .
C2 Si1 Cs1 121.78(7) . .
N1 Si1 Cs1 50.52(6) . 3_666
C1 Si1 Cs1 111.48(7) . 3_666
C3 Si1 Cs1 143.56(8) . 3_666
C2 Si1 Cs1 64.64(7) . 3_666
Cs1 Si1 Cs1 65.725(9) . 3_666
N1 Si2 C5 116.59(9) . .
N1 Si2 C6 114.28(10) . .
C5 Si2 C6 103.24(10) . .
N1 Si2 C4 110.46(9) . .
C5 Si2 C4 104.37(10) . .
C6 Si2 C4 106.98(11) . .
N1 Si2 Cs1 56.59(6) . 3_666
C5 Si2 Cs1 170.83(7) . 3_666
C6 Si2 Cs1 76.28(7) . 3_666
C4 Si2 Cs1 84.39(7) . 3_666
N1 Si2 Cs1 45.19(6) . .
C5 Si2 Cs1 112.50(7) . .
C6 Si2 Cs1 144.04(7) . .
C4 Si2 Cs1 68.50(7) . .
Cs1 Si2 Cs1 67.807(9) 3_666 .
C10 O1 C7 111.70(16) . .
C10 O1 Cs1 123.37(12) . .
C7 O1 Cs1 124.93(12) . .
Si1 N1 Si2 129.61(10) . .
Si1 N1 Cs1 112.99(8) . .
Si2 N1 Cs1 111.56(8) . .
Si1 N1 Cs1 105.97(7) . 3_666
Si2 N1 Cs1 97.84(7) . 3_666
Cs1 N1 Cs1 88.06(4) . 3_666
Si1 C1 H1A 109.5 . .
Si1 C1 H1B 109.5 . .
H1A C1 H1B 109.5 . .
Si1 C1 H1C 109.5 . .
H1A C1 H1C 109.5 . .
H1B C1 H1C 109.5 . .
Si1 C2 H2A 109.5 . .
Si1 C2 H2B 109.5 . .
H2A C2 H2B 109.5 . .
Si1 C2 H2C 109.5 . .
H2A C2 H2C 109.5 . .
H2B C2 H2C 109.5 . .
Si1 C3 H3A 109.5 . .
Si1 C3 H3B 109.5 . .
H3A C3 H3B 109.5 . .
Si1 C3 H3C 109.5 . .
H3A C3 H3C 109.5 . .
H3B C3 H3C 109.5 . .
Si2 C4 H4A 109.5 . .
Si2 C4 H4B 109.5 . .
H4A C4 H4B 109.5 . .
Si2 C4 H4C 109.5 . .
H4A C4 H4C 109.5 . .
H4B C4 H4C 109.5 . .
Si2 C5 H5A 109.5 . .
Si2 C5 H5B 109.5 . .
H5A C5 H5B 109.5 . .
Si2 C5 H5C 109.5 . .
H5A C5 H5C 109.5 . .
H5B C5 H5C 109.5 . .
Si2 C6 H6A 109.5 . .
Si2 C6 H6B 109.5 . .
H6A C6 H6B 109.5 . .
Si2 C6 H6C 109.5 . .
H6A C6 H6C 109.5 . .
H6B C6 H6C 109.5 . .
C11A C7 O1 104.3(7) . .
C11A C7 C12 91.4(8) . .
O1 C7 C12 111.9(5) . .
C11A C7 C8 127.6(10) . .
O1 C7 C8 105.00(18) . .
C12 C7 C8 115.8(7) . .
C11A C7 C12A 111.9(9) . .
O1 C7 C12A 100.2(8) . .
C12 C7 C12A 21.1(7) . .
C8 C7 C12A 104.3(8) . .
C11A C7 C11 23.0(7) . .
O1 C7 C11 108.7(4) . .
C12 C7 C11 109.5(6) . .
C8 C7 C11 105.6(7) . .
C12A C7 C11 130.7(7) . .
C7 C11 H11A 109.5 . .
C7 C11 H11B 109.5 . .
H11A C11 H11B 109.5 . .
C7 C11 H11C 109.5 . .
H11A C11 H11C 109.5 . .
H11B C11 H11C 109.5 . .
C7 C12 H12A 109.5 . .
C7 C12 H12B 109.5 . .
H12A C12 H12B 109.5 . .
C7 C12 H12C 109.5 . .
H12A C12 H12C 109.5 . .
H12B C12 H12C 109.5 . .
C7 C11A H11D 109.5 . .
C7 C11A H11E 109.5 . .
H11D C11A H11E 109.5 . .
C7 C11A H11F 109.5 . .
H11D C11A H11F 109.5 . .
H11E C11A H11F 109.5 . .
C7 C12A H12D 109.5 . .
C7 C12A H12E 109.5 . .
H12D C12A H12E 109.5 . .
C7 C12A H12F 109.5 . .
H12D C12A H12F 109.5 . .
H12E C12A H12F 109.5 . .
C7 C8 C9 103.0(2) . .
C7 C8 H8A 111.2 . .
C9 C8 H8A 111.2 . .
C7 C8 H8B 111.2 . .
C9 C8 H8B 111.2 . .
H8A C8 H8B 109.1 . .
C8 C9 C10 104.3(2) . .
C8 C9 H9A 110.9 . .
C10 C9 H9A 110.9 . .
C8 C9 H9B 110.9 . .
C10 C9 H9B 110.9 . .
H9A C9 H9B 108.9 . .
O1 C10 C13 108.6(2) . .
O1 C10 C14 108.25(19) . .
C13 C10 C14 110.4(2) . .
O1 C10 C9 103.19(18) . .
C13 C10 C9 111.8(3) . .
C14 C10 C9 114.1(2) . .
C10 C13 H13A 109.5 . .
C10 C13 H13B 109.5 . .
H13A C13 H13B 109.5 . .
C10 C13 H13C 109.5 . .
H13A C13 H13C 109.5 . .
H13B C13 H13C 109.5 . .
C10 C14 H14A 109.5 . .
C10 C14 H14B 109.5 . .
H14A C14 H14B 109.5 . .
C10 C14 H14C 109.5 . .
H14A C14 H14C 109.5 . .
H14B C14 H14C 109.5 . .

loop_
_geom_bond_atom_site_label_1
_geom_bond_atom_site_label_2
_geom_bond_distance
_geom_bond_site_symmetry_2
Cs1 N1 3.0028(16) .
Cs1 O1 3.1003(15) .
Cs1 N1 3.2313(16) 3_666
Cs1 Si2 3.8350(5) 3_666
Cs1 Si2 3.9367(6) .
Cs1 Si1 3.9652(6) .
Cs1 Si1 4.0248(6) 3_666
Cs1 Cs1 4.3359(2) 3_666
Si1 N1 1.6701(17) .
Si1 C1 1.885(2) .
Si1 C3 1.889(2) .
Si1 C2 1.897(2) .
Si1 Cs1 4.0249(6) 3_666
Si2 N1 1.6714(18) .
Si2 C5 1.884(2) .
Si2 C6 1.890(2) .
Si2 C4 1.895(2) .
Si2 Cs1 3.8350(5) 3_666
O1 C10 1.444(3) .
O1 C7 1.459(3) .
N1 Cs1 3.2313(16) 3_666
C1 H1A 0.9800 .
C1 H1B 0.9800 .
C1 H1C 0.9800 .
C2 H2A 0.9800 .
C2 H2B 0.9800 .
C2 H2C 0.9800 .
C3 H3A 0.9800 .
C3 H3B 0.9800 .
C3 H3C 0.9800 .
C4 H4A 0.9800 .
C4 H4B 0.9800 .
C4 H4C 0.9800 .
C5 H5A 0.9800 .
C5 H5B 0.9800 .
C5 H5C 0.9800 .
C6 H6A 0.9800 .
C6 H6B 0.9800 .
C6 H6C 0.9800 .
C7 C11A 1.374(19) .
C7 C12 1.499(12) .
C7 C8 1.507(3) .
C7 C12A 1.60(2) .
C7 C11 1.602(11) .
C11 H11A 0.9800 .
C11 H11B 0.9800 .
C11 H11C 0.9800 .
C12 H12A 0.9800 .
C12 H12B 0.9800 .
C12 H12C 0.9800 .
C11A H11D 0.9800 .
C11A H11E 0.9800 .
C11A H11F 0.9800 .
C12A H12D 0.9800 .
C12A H12E 0.9800 .
C12A H12F 0.9800 .
C8 C9 1.510(4) .
C8 H8A 0.9900 .
C8 H8B 0.9900 .
C9 C10 1.520(3) .
C9 H9A 0.9900 .
C9 H9B 0.9900 .
C10 C13 1.510(4) .
C10 C14 1.513(3) .
C13 H13A 0.9800 .
C13 H13B 0.9800 .
C13 H13C 0.9800 .
C14 H14A 0.9800 .
C14 H14B 0.9800 .
C14 H14C 0.9800 .
